data_4349897
loop_
_publ_author_name
'Khistiaeva, Viktoria V.'
'Melnikov, Alexey S.'
'Slavova, Sofia O.'
'Sizov, Vladimir V.'
'Starova, Galina L.'
'Koshevoy, Igor O.'
'Grachova, Elena V.'

_publ_section_title
;
 Heteroleptic \b-diketonate Ln(iii) complexes decorated with pyridyl
 substituted pyridazine ligands: synthesis, structure and luminescence
 properties
;
_journal_issue 12
_journal_name_full 'Inorganic Chemistry Frontiers'
_journal_page_first 3015
_journal_paper_doi 10.1039/C8QI00712H
_journal_volume 5
_journal_year 2018
_chemical_formula_moiety 'C38 H22 F9 N4 O6 Pr S3'
_chemical_formula_sum 'C38 H22 F9 N4 O6 Pr S3'
_chemical_formula_weight 1038.68
_space_group_crystal_system monoclinic
_space_group_IT_number 14
_space_group_name_Hall '-P 2yn'
_space_group_name_H-M_alt 'P 1 21/n 1'
_atom_sites_solution_hydrogens geom
_audit_creation_date 2017-02-01
_audit_creation_method
;
Olex2 1.2
(compiled 2017.01.04 svn.r3372 for OlexSys, GUI svn.r5292)
;
_audit_update_record
;
2017-02-03 deposited with the CCDC.
2018-09-19 downloaded from the CCDC.
;
_cell_angle_alpha 90
_cell_angle_beta 95.551(4)
_cell_angle_gamma 90
_cell_formula_units_Z 4
_cell_length_a 15.0472(7)
_cell_length_b 18.9230(10)
_cell_length_c 15.2845(8)
_cell_measurement_reflns_used 12194
_cell_measurement_temperature 100(2)
_cell_measurement_theta_max 30.8180
_cell_measurement_theta_min 3.0630
_cell_volume 4331.7(4)
_computing_cell_refinement
;
CrysAlisPro, Agilent Technologies,
Version 1.171.36.32 (release 02-08-2013 CrysAlis171 .NET)
(compiled Aug  2 2013,16:46:58)
;
_computing_data_collection
;
CrysAlisPro, Agilent Technologies,
Version 1.171.36.32 (release 02-08-2013 CrysAlis171 .NET)
(compiled Aug  2 2013,16:46:58)
;
_computing_data_reduction
;
CrysAlisPro, Agilent Technologies,
Version 1.171.36.32 (release 02-08-2013 CrysAlis171 .NET)
(compiled Aug  2 2013,16:46:58)
;
_computing_molecular_graphics 'Olex2 (Dolomanov et al., 2009)'
_computing_publication_material 'Olex2 (Dolomanov et al., 2009)'
_computing_structure_refinement 'ShelXL (Sheldrick, 2015)'
_diffrn_ambient_temperature 100(2)
_diffrn_detector_area_resol_mean 16.2096
_diffrn_measured_fraction_theta_full 0.988
_diffrn_measured_fraction_theta_max 0.988
_diffrn_measurement_details
;
#__ type_ start__ end____ width___ exp.time_
  1 omega    4.00   92.00   1.0000   15.0000
omega____ theta____ kappa____ phi______ frames
    -       23.3616   57.0000 -150.0000 88

#__ type_ start__ end____ width___ exp.time_
  2 omega  -47.00   53.00   1.0000   15.0000
omega____ theta____ kappa____ phi______ frames
    -       23.3616  -77.0000   90.0000 100

#__ type_ start__ end____ width___ exp.time_
  3 omega   14.00   60.00   1.0000   15.0000
omega____ theta____ kappa____ phi______ frames
    -       23.3616   77.0000  150.0000 46

#__ type_ start__ end____ width___ exp.time_
  4 omega  -41.00   -9.00   1.0000   15.0000
omega____ theta____ kappa____ phi______ frames
    -       23.3616  -57.0000  -60.0000 32

#__ type_ start__ end____ width___ exp.time_
  5 omega  -99.00  -64.00   1.0000   15.0000
omega____ theta____ kappa____ phi______ frames
    -      -22.4241  178.0000   90.0000 35

#__ type_ start__ end____ width___ exp.time_
  6 omega   54.00   82.00   1.0000   15.0000
omega____ theta____ kappa____ phi______ frames
    -       23.3616   57.0000  -60.0000 28

#__ type_ start__ end____ width___ exp.time_
  7 omega   11.00   96.00   1.0000   15.0000
omega____ theta____ kappa____ phi______ frames
    -       23.3616   38.0000  -60.0000 85

#__ type_ start__ end____ width___ exp.time_
  8 omega   -3.00   56.00   1.0000   15.0000
omega____ theta____ kappa____ phi______ frames
    -       23.3616   77.0000  120.0000 59
;
_diffrn_measurement_device_type 'Xcalibur, Eos'
_diffrn_measurement_method '\w scans'
_diffrn_orient_matrix_UB_11 0.0229106000
_diffrn_orient_matrix_UB_12 -0.0303390000
_diffrn_orient_matrix_UB_13 -0.0131982000
_diffrn_orient_matrix_UB_21 -0.0307753000
_diffrn_orient_matrix_UB_22 -0.0220293000
_diffrn_orient_matrix_UB_23 0.0195065000
_diffrn_orient_matrix_UB_31 -0.0277590000
_diffrn_orient_matrix_UB_32 -0.0007886000
_diffrn_orient_matrix_UB_33 -0.0402208000
_diffrn_radiation_monochromator graphite
_diffrn_radiation_type MoK\a
_diffrn_radiation_wavelength 0.71073
_diffrn_reflns_av_R_equivalents 0.0473
_diffrn_reflns_av_unetI/netI 0.0393
_diffrn_reflns_Laue_measured_fraction_full 0.988
_diffrn_reflns_Laue_measured_fraction_max 0.979
_diffrn_reflns_limit_h_max 19
_diffrn_reflns_limit_h_min -19
_diffrn_reflns_limit_k_max 22
_diffrn_reflns_limit_k_min -24
_diffrn_reflns_limit_l_max 19
_diffrn_reflns_limit_l_min -18
_diffrn_reflns_number 40312
_diffrn_reflns_point_group_measured_fraction_full 0.988
_diffrn_reflns_point_group_measured_fraction_max 0.979
_diffrn_reflns_theta_full 25.242
_diffrn_reflns_theta_max 27.500
_diffrn_reflns_theta_min 2.678
_diffrn_source 'Enhance (Mo) X-ray Source'
_exptl_absorpt_coefficient_mu 1.356
_exptl_absorpt_correction_T_max 1.00000
_exptl_absorpt_correction_T_min 0.72160
_exptl_absorpt_correction_type multi-scan
_exptl_absorpt_process_details
;
CrysAlisPro, Agilent Technologies,
Version 1.171.36.32 (release 02-08-2013 CrysAlis171 .NET)
(compiled Aug  2 2013,16:46:58)
Empirical absorption correction using spherical harmonics,
 implemented in SCALE3 ABSPACK scaling algorithm.
;
_exptl_crystal_colour colorless
_exptl_crystal_density_diffrn 1.593
_exptl_crystal_description prizm
_exptl_crystal_F_000 2056
_exptl_crystal_size_max 0.28
_exptl_crystal_size_mid 0.24
_exptl_crystal_size_min 0.22
_refine_diff_density_max 1.256
_refine_diff_density_min -1.120
_refine_diff_density_rms 0.112
_refine_ls_extinction_method none
_refine_ls_goodness_of_fit_ref 1.074
_refine_ls_hydrogen_treatment constr
_refine_ls_matrix_type full
_refine_ls_number_parameters 499
_refine_ls_number_reflns 9738
_refine_ls_number_restraints 33
_refine_ls_restrained_S_all 1.081
_refine_ls_R_factor_all 0.0615
_refine_ls_R_factor_gt 0.0429
_refine_ls_shift/su_max 0.002
_refine_ls_shift/su_mean 0.000
_refine_ls_structure_factor_coef Fsqd
_refine_ls_weighting_details 'w=1/[\s^2^(Fo^2^)+(0.0355P)^2^+15.5181P] where P=(Fo^2^+2Fc^2^)/3'
_refine_ls_weighting_scheme calc
_refine_ls_wR_factor_gt 0.0951
_refine_ls_wR_factor_ref 0.1125
_reflns_Friedel_coverage 0.000
_reflns_number_gt 7704
_reflns_number_total 9738
_reflns_threshold_expression 'I > 2\s(I)'
_cod_data_source_file c8qi00712h2.cif
_cod_data_source_block hst90
_cod_database_code 4349897
_shelx_shelxl_version_number 2014/7
_chemical_oxdiff_formula 'C38 H20 N5 s3 pr1 o6 f9'
_shelx_space_group_comment
;
The symmetry employed for this shelxl refinement is uniquely defined
by the following loop, which should always be used as a source of
symmetry information in preference to the above space-group names.
They are only intended as comments.
;
_reflns_odcompleteness_completeness 97.27
_reflns_odcompleteness_iscentric 1
_reflns_odcompleteness_theta 28.51
_olex2_refinement_description
;
1. Fixed Uiso
 At 1.2 times of:
  All C(H) groups, All C(H,H) groups
2. Restrained distances
 C6-S3A
 1.68 with sigma of 0.02
 S3A-C23
 1.68 with sigma of 0.02
 C23-S3
 1.68 with sigma of 0.02
 S3-C5
 1.68 with sigma of 0.02
 C31-S2A
 1.68 with sigma of 0.02
 C31-S2
 1.68 with sigma of 0.02
 C35-S1A
 1.68 with sigma of 0.02
 C35-S1
 1.68 with sigma of 0.02
 S1-C1
 1.68 with sigma of 0.02
 C7-C6
 1.46 with sigma of 0.02
 C23-C7A
 1.46 with sigma of 0.02
 C7A-C5
 1.46 with sigma of 0.02
 C35-C3
 1.46 with sigma of 0.02
 C35-C3A
 1.46 with sigma of 0.02
 C3A-C1
 1.46 with sigma of 0.02
 C31-C21
 1.46 with sigma of 0.02
 C21-C20
 1.46 with sigma of 0.02
 C31-C21A
 1.46 with sigma of 0.02
 C21A-C19
 1.46 with sigma of 0.02
 C6-C7
 1.46 with sigma of 0.02
 C23-C7
 1.46 with sigma of 0.02
 C3-C2
 1.46 with sigma of 0.02
 C2-S1A
 1.68 with sigma of 0.02
 C23-S3A
 1.68 with sigma of 0.02
 C20-S2A
 1.68 with sigma of 0.02
 S1A-C2
 1.68 with sigma of 0.02
 S1A-C35
 1.68 with sigma of 0.02
 S2-C19
 1.68 with sigma of 0.02
 S2A-C20
 1.68 with sigma of 0.02
3. Restrained planarity
 C23, C7A, C5, C6, S3A
 with sigma of 0.1
 C3A, C35, S1A, C2, C1
 with sigma of 0.1
4. Uiso/Uaniso restraints and constraints
Uanis(C23) = Uanis(S3A) = Uanis(C7) = Uanis(C6) = Uanis(C5) = Uanis(S3) =
Uanis(C7A)
Uanis(C31) = Uanis(C21) = Uanis(S2A) = Uanis(C20) = Uanis(C19) = Uanis(S2) =
Uanis(C21A)
Uanis(C35) = Uanis(S1A) = Uanis(C3) = Uanis(C2) = Uanis(C1) = Uanis(C3A) =
Uanis(S1)
5. Others
 Sof(C21A)=Sof(H21A)=Sof(S2A)=Sof(H20A)=Sof(H19A)=1-FVAR(1)
 Sof(S2)=Sof(C21)=Sof(H21)=Sof(H20)=Sof(H19)=FVAR(1)
 Sof(C3A)=Sof(H3A)=Sof(S1A)=Sof(H1B)=Sof(H2B)=1-FVAR(2)
 Sof(S1)=Sof(C3)=Sof(H3)=Sof(H1A)=Sof(H2A)=FVAR(2)
 Sof(C7A)=Sof(H7A)=Sof(S3A)=Sof(H5B)=Sof(H6B)=1-FVAR(3)
 Sof(S3)=Sof(C7)=Sof(H7)=Sof(H5A)=Sof(H6A)=FVAR(3)
6.a Aromatic/amide H refined with riding coordinates:
 C7A(H7A), C21A(H21A), C3A(H3A), C9(H9), C12(H12), C15(H15), C3(H3), C7(H7),
 C5(H5A), C5(H5B), C10(H10), C1(H1A), C1(H1B), C14(H14), C8(H8), C2(H2B),
 C2(H2A), C16(H16), C22(H22), C13(H13), C18(H18), C17(H17), C6(H6B), C6(H6A),
 C21(H21), C4(H4), C20(H20A), C20(H20), C19(H19), C19(H19A), C11(H11)
;
_olex2_submission_special_instructions 'No special instructions were received'

loop_
_space_group_symop_operation_xyz
'x, y, z'
'-x+1/2, y+1/2, -z+1/2'
'-x, -y, -z'
'x-1/2, -y-1/2, z-1/2'

loop_
_atom_site_label
_atom_site_type_symbol
_atom_site_fract_x
_atom_site_fract_y
_atom_site_fract_z
_atom_site_U_iso_or_equiv
_atom_site_adp_type
_atom_site_occupancy
_atom_site_site_symmetry_order
_atom_site_calc_flag
_atom_site_refinement_flags_posn
_atom_site_refinement_flags_occupancy
_atom_site_disorder_assembly
_atom_site_disorder_group
Pr1 Pr 0.48658(2) 0.32464(2) 0.15277(2) 0.02291(7) Uani 1 1 d . . . .
S3 S 0.77899(9) 0.32671(7) 0.35667(9) 0.0414(3) Uani 0.955(4) 1 d D P A 5
C7A C 0.7997(16) 0.3207(13) 0.3458(14) 0.0414(3) Uani 0.045(4) 1 d D P A 6
H7A H 0.7545 0.3446 0.3708 0.050 Uiso 0.045(4) 1 calc R P A 6
S2 S 0.63327(15) 0.50101(12) 0.37272(18) 0.0473(4) Uani 0.750(4) 1 d D P B 1
C21A C 0.6187(13) 0.5153(17) 0.372(2) 0.0473(4) Uani 0.250(4) 1 d D P B 2
H21A H 0.6578 0.4912 0.3388 0.057 Uiso 0.250(4) 1 calc R P B 2
S1 S 0.55034(10) 0.23710(9) 0.46667(10) 0.0380(3) Uani 0.844(4) 1 d D P C 3
C3A C 0.5286(14) 0.2331(12) 0.4753(12) 0.0380(3) Uani 0.156(4) 1 d D P C 4
H3A H 0.5693 0.2664 0.4591 0.046 Uiso 0.156(4) 1 calc R P C 4
F2 F 0.2017(2) 0.2004(2) 0.1002(3) 0.0850(14) Uani 1 1 d . . . .
F9 F 0.75433(16) 0.20170(16) -0.05147(18) 0.0413(7) Uani 1 1 d . . . .
C26 C 0.6694(3) 0.2212(2) -0.0459(3) 0.0317(9) Uani 1 1 d . . . .
F6 F 0.17828(19) 0.4472(2) 0.1862(2) 0.0707(12) Uani 1 1 d . . . .
F7 F 0.61817(17) 0.16564(14) -0.07025(18) 0.0390(6) Uani 1 1 d . . . .
F1 F 0.2134(3) 0.1182(3) 0.1946(3) 0.114(2) Uani 1 1 d . . . .
F5 F 0.18829(19) 0.34790(18) 0.25303(19) 0.0480(7) Uani 1 1 d . . . .
O4 O 0.51168(19) 0.42616(16) 0.24774(19) 0.0294(6) Uani 1 1 d . . . .
C28 C 0.7035(3) 0.4591(2) 0.0350(3) 0.0309(9) Uani 1 1 d . . . .
O3 O 0.34441(19) 0.37541(17) 0.18479(19) 0.0310(7) Uani 1 1 d . . . .
F8 F 0.65106(18) 0.27136(15) -0.10666(17) 0.0401(6) Uani 1 1 d . . . .
O1 O 0.38279(19) 0.22732(15) 0.1324(2) 0.0305(6) Uani 1 1 d . . . .
C9 C 0.8142(3) 0.4624(3) 0.1678(4) 0.0461(13) Uani 1 1 d . . . .
H9 H 0.7739 0.4392 0.2001 0.055 Uiso 1 1 calc R . . .
O5 O 0.56753(17) 0.25766(15) 0.05080(19) 0.0271(6) Uani 1 1 d . . . .
N2 N 0.5654(2) 0.41116(18) 0.0506(2) 0.0267(7) Uani 1 1 d . . . .
N3 N 0.6466(2) 0.42925(19) 0.0858(2) 0.0293(8) Uani 1 1 d . . . .
C32 C 0.4689(3) 0.4599(2) 0.3019(3) 0.0286(9) Uani 1 1 d . . . .
N4 N 0.8476(3) 0.5122(2) 0.0306(3) 0.0474(11) Uani 1 1 d . . . .
C12 C 0.9269(4) 0.5319(3) 0.0705(5) 0.0621(17) Uani 1 1 d . . . .
H12 H 0.9653 0.5569 0.0378 0.075 Uiso 1 1 calc R . . .
C29 C 0.5393(3) 0.4210(2) -0.0342(3) 0.0288(9) Uani 1 1 d . . . .
C15 C 0.4067(3) 0.4123(2) -0.1464(3) 0.0344(10) Uani 1 1 d . . . .
H15 H 0.4375 0.4367 -0.1869 0.041 Uiso 1 1 calc R . . .
S1A S 0.3895(5) 0.1504(5) 0.4692(5) 0.0380(3) Uani 0.156(4) 1 d D P C 4
C3 C 0.4064(5) 0.1677(4) 0.4810(4) 0.0380(3) Uani 0.844(4) 1 d D P C 3
H3 H 0.3501 0.1478 0.4688 0.046 Uiso 0.844(4) 1 calc R P C 3
C23 C 0.7890(3) 0.2892(3) 0.2571(3) 0.0414(3) Uani 1 1 d D . . .
C35 C 0.4513(3) 0.2055(3) 0.4172(3) 0.0380(3) Uani 1 1 d D . . .
S3A S 0.8816(11) 0.2504(14) 0.2339(14) 0.0414(3) Uani 0.045(4) 1 d D P A 6
C7 C 0.8766(4) 0.2666(3) 0.2537(4) 0.0414(3) Uani 0.955(4) 1 d D P A 5
H7 H 0.8971 0.2465 0.2039 0.050 Uiso 0.955(4) 1 calc R P A 5
C33 C 0.3223(3) 0.4130(2) 0.2472(3) 0.0300(9) Uani 1 1 d . . . .
C5 C 0.8893(3) 0.3101(3) 0.3901(3) 0.0414(3) Uani 1 1 d D . . .
H5A H 0.9167 0.3235 0.4447 0.050 Uiso 0.955(4) 1 calc R P A 5
H5B H 0.9113 0.3238 0.4465 0.050 Uiso 0.045(4) 1 calc R P A 6
C10 C 0.8973(4) 0.4819(4) 0.2062(5) 0.0681(19) Uani 1 1 d . . . .
H10 H 0.9144 0.4713 0.2648 0.082 Uiso 1 1 calc R . . .
C27 C 0.7926(3) 0.4782(2) 0.0811(3) 0.0380(11) Uani 1 1 d . . . .
C1 C 0.5305(3) 0.1991(3) 0.5628(3) 0.0380(3) Uani 1 1 d D . . .
H1A H 0.5701 0.2026 0.6133 0.046 Uiso 0.844(4) 1 calc R P C 3
H1B H 0.5754 0.2019 0.6091 0.046 Uiso 0.156(4) 1 calc R P C 4
F3 F 0.2783(3) 0.1120(2) 0.0804(3) 0.1024(16) Uani 1 1 d . . . .
F4 F 0.1982(2) 0.44392(17) 0.3276(2) 0.0521(8) Uani 1 1 d . . . .
C14 C 0.5982(3) 0.4517(3) -0.0895(3) 0.0396(11) Uani 1 1 d . . . .
H14 H 0.5808 0.4586 -0.1490 0.048 Uiso 1 1 calc R . . .
C8 C 0.7217(3) 0.2585(2) 0.1068(3) 0.0294(9) Uani 1 1 d . . . .
H8 H 0.7788 0.2480 0.0922 0.035 Uiso 1 1 calc R . . .
C2 C 0.4533(3) 0.1637(3) 0.5606(3) 0.0380(3) Uani 1 1 d D . . .
H2B H 0.4353 0.1460 0.6128 0.046 Uiso 0.156(4) 1 calc R P C 4
H2A H 0.4344 0.1393 0.6082 0.046 Uiso 0.844(4) 1 calc R P C 3
C16 C 0.3191(3) 0.3900(2) -0.1683(3) 0.0375(11) Uani 1 1 d . . . .
H16 H 0.2908 0.3987 -0.2241 0.045 Uiso 1 1 calc R . . .
C38 C 0.2579(4) 0.1557(3) 0.1418(4) 0.0539(15) Uani 1 1 d . . . .
C34 C 0.2207(3) 0.4131(3) 0.2544(3) 0.0384(11) Uani 1 1 d . . . .
C30 C 0.4470(3) 0.3977(2) -0.0631(3) 0.0283(9) Uani 1 1 d . . . .
C36 C 0.4292(3) 0.2224(2) 0.3245(3) 0.0296(9) Uani 1 1 d . . . .
C22 C 0.3754(3) 0.4536(2) 0.3059(3) 0.0333(10) Uani 1 1 d . . . .
H22 H 0.3491 0.4778 0.3496 0.040 Uiso 1 1 calc R . . .
C13 C 0.6814(3) 0.4712(3) -0.0541(3) 0.0421(12) Uani 1 1 d . . . .
H13 H 0.7220 0.4918 -0.0885 0.051 Uiso 1 1 calc R . . .
C18 C 0.3194(3) 0.3425(2) -0.0247(3) 0.0304(9) Uani 1 1 d . . . .
H18 H 0.2892 0.3190 0.0169 0.037 Uiso 1 1 calc R . . .
C17 C 0.2752(3) 0.3551(2) -0.1071(3) 0.0352(10) Uani 1 1 d . . . .
H17 H 0.2166 0.3400 -0.1205 0.042 Uiso 1 1 calc R . . .
C6 C 0.9309(3) 0.2768(3) 0.3316(3) 0.0414(3) Uani 1 1 d D . . .
H6B H 0.9913 0.2671 0.3447 0.050 Uiso 0.045(4) 1 calc R P A 6
H6A H 0.9898 0.2617 0.3408 0.050 Uiso 0.955(4) 1 calc R P A 5
C25 C 0.6502(3) 0.2480(2) 0.0447(3) 0.0271(9) Uani 1 1 d . . . .
O6 O 0.63808(19) 0.30478(16) 0.21647(19) 0.0299(6) Uani 1 1 d . . . .
S2A S 0.4765(5) 0.5681(5) 0.4198(6) 0.0473(4) Uani 0.250(4) 1 d D P B 2
C21 C 0.4913(7) 0.5734(6) 0.4138(7) 0.0473(4) Uani 0.750(4) 1 d D P B 1
H21 H 0.4342 0.5923 0.4133 0.057 Uiso 0.750(4) 1 calc R P B 1
N1 N 0.4043(2) 0.36276(18) -0.0024(2) 0.0270(7) Uani 1 1 d . . . .
C24 C 0.7113(3) 0.2847(2) 0.1918(3) 0.0277(9) Uani 1 1 d . . . .
C37 C 0.3395(3) 0.1942(2) 0.1863(3) 0.0345(10) Uani 1 1 d . . . .
C4 C 0.3566(3) 0.1878(2) 0.2757(3) 0.0354(10) Uani 1 1 d . . . .
H4 H 0.3191 0.1596 0.3058 0.042 Uiso 1 1 calc R . . .
C31 C 0.5210(4) 0.5085(3) 0.3618(3) 0.0473(4) Uani 1 1 d D . . .
C20 C 0.5710(4) 0.5975(3) 0.4626(3) 0.0473(4) Uani 1 1 d D . . .
H20A H 0.5731 0.6358 0.5008 0.057 Uiso 0.250(4) 1 calc R P B 2
H20 H 0.5704 0.6324 0.5053 0.057 Uiso 0.750(4) 1 calc R P B 1
C19 C 0.6452(4) 0.5673(3) 0.4435(3) 0.0473(4) Uani 1 1 d D . . .
H19 H 0.7010 0.5822 0.4682 0.057 Uiso 0.750(4) 1 calc R P B 1
H19A H 0.7026 0.5764 0.4693 0.057 Uiso 0.250(4) 1 calc R P B 2
C11 C 0.9548(4) 0.5174(4) 0.1561(5) 0.076(2) Uani 1 1 d . . . .
H11 H 1.0113 0.5311 0.1803 0.091 Uiso 1 1 calc R . . .
O2 O 0.4782(2) 0.26670(17) 0.29132(19) 0.0335(7) Uani 1 1 d . . . .

loop_
_atom_site_aniso_label
_atom_site_aniso_U_11
_atom_site_aniso_U_22
_atom_site_aniso_U_33
_atom_site_aniso_U_23
_atom_site_aniso_U_13
_atom_site_aniso_U_12
Pr1 0.02524(11) 0.02086(11) 0.02230(12) 0.00104(9) 0.00058(8) -0.00352(9)
S3 0.0517(7) 0.0329(6) 0.0355(7) 0.0051(5) -0.0175(5) -0.0089(5)
C7A 0.0517(7) 0.0329(6) 0.0355(7) 0.0051(5) -0.0175(5) -0.0089(5)
S2 0.0646(10) 0.0412(10) 0.0347(7) -0.0060(7) -0.0027(7) -0.0148(7)
C21A 0.0646(10) 0.0412(10) 0.0347(7) -0.0060(7) -0.0027(7) -0.0148(7)
S1 0.0399(7) 0.0448(7) 0.0292(6) 0.0030(5) 0.0031(5) 0.0009(5)
C3A 0.0399(7) 0.0448(7) 0.0292(6) 0.0030(5) 0.0031(5) 0.0009(5)
F2 0.051(2) 0.077(3) 0.117(3) 0.032(2) -0.043(2) -0.0203(19)
F9 0.0266(12) 0.0521(17) 0.0443(16) -0.0111(13) -0.0009(11) 0.0100(12)
C26 0.0251(19) 0.031(2) 0.038(3) -0.0031(19) -0.0041(17) 0.0040(17)
F6 0.0364(16) 0.115(3) 0.063(2) 0.052(2) 0.0166(15) 0.0232(18)
F7 0.0368(14) 0.0380(16) 0.0418(16) -0.0155(12) 0.0022(11) -0.0048(11)
F1 0.097(3) 0.145(5) 0.092(3) 0.057(3) -0.038(2) -0.094(3)
F5 0.0427(15) 0.058(2) 0.0448(17) -0.0056(14) 0.0117(13) -0.0102(14)
O4 0.0364(15) 0.0265(16) 0.0256(15) -0.0016(12) 0.0034(12) -0.0039(12)
C28 0.032(2) 0.019(2) 0.044(3) 0.0074(18) 0.0160(19) 0.0066(16)
O3 0.0315(15) 0.0351(17) 0.0265(16) -0.0002(13) 0.0032(12) 0.0001(13)
F8 0.0435(15) 0.0432(16) 0.0334(15) 0.0025(12) 0.0025(11) 0.0089(12)
O1 0.0317(15) 0.0236(15) 0.0347(17) 0.0021(13) -0.0041(12) -0.0049(12)
C9 0.032(2) 0.041(3) 0.066(4) 0.023(3) 0.009(2) -0.002(2)
O5 0.0219(13) 0.0281(15) 0.0302(16) -0.0035(12) -0.0035(11) 0.0017(11)
N2 0.0334(18) 0.0211(17) 0.0268(19) 0.0000(14) 0.0087(14) -0.0026(14)
N3 0.0301(17) 0.0230(18) 0.036(2) 0.0023(15) 0.0102(15) -0.0012(14)
C32 0.046(2) 0.021(2) 0.018(2) 0.0037(16) -0.0001(17) -0.0007(17)
N4 0.040(2) 0.039(2) 0.067(3) 0.012(2) 0.025(2) -0.0010(18)
C12 0.036(3) 0.058(4) 0.096(5) 0.016(4) 0.024(3) -0.010(3)
C29 0.036(2) 0.020(2) 0.032(2) 0.0030(17) 0.0115(17) 0.0030(16)
C15 0.047(3) 0.029(2) 0.027(2) 0.0048(18) 0.0024(19) 0.002(2)
S1A 0.0399(7) 0.0448(7) 0.0292(6) 0.0030(5) 0.0031(5) 0.0009(5)
C3 0.0399(7) 0.0448(7) 0.0292(6) 0.0030(5) 0.0031(5) 0.0009(5)
C23 0.0517(7) 0.0329(6) 0.0355(7) 0.0051(5) -0.0175(5) -0.0089(5)
C35 0.0399(7) 0.0448(7) 0.0292(6) 0.0030(5) 0.0031(5) 0.0009(5)
S3A 0.0517(7) 0.0329(6) 0.0355(7) 0.0051(5) -0.0175(5) -0.0089(5)
C7 0.0517(7) 0.0329(6) 0.0355(7) 0.0051(5) -0.0175(5) -0.0089(5)
C33 0.037(2) 0.032(2) 0.022(2) 0.0070(18) 0.0068(17) 0.0037(18)
C5 0.0517(7) 0.0329(6) 0.0355(7) 0.0051(5) -0.0175(5) -0.0089(5)
C10 0.038(3) 0.077(5) 0.086(5) 0.034(4) -0.007(3) -0.012(3)
C27 0.030(2) 0.028(2) 0.058(3) 0.007(2) 0.017(2) 0.0031(18)
C1 0.0399(7) 0.0448(7) 0.0292(6) 0.0030(5) 0.0031(5) 0.0009(5)
F3 0.093(3) 0.073(3) 0.133(4) -0.039(3) -0.030(3) -0.031(2)
F4 0.0557(18) 0.0506(19) 0.0556(19) -0.0053(15) 0.0336(15) -0.0017(14)
C14 0.046(3) 0.040(3) 0.035(3) 0.019(2) 0.012(2) 0.010(2)
C8 0.0227(19) 0.030(2) 0.034(2) -0.0004(18) -0.0044(16) 0.0021(16)
C2 0.0399(7) 0.0448(7) 0.0292(6) 0.0030(5) 0.0031(5) 0.0009(5)
C16 0.052(3) 0.030(2) 0.029(2) 0.0003(19) -0.003(2) 0.004(2)
C38 0.052(3) 0.040(3) 0.065(4) 0.017(3) -0.016(3) -0.021(2)
C34 0.042(2) 0.046(3) 0.029(2) 0.012(2) 0.0120(19) 0.007(2)
C30 0.039(2) 0.018(2) 0.028(2) -0.0003(16) 0.0045(17) 0.0047(17)
C36 0.028(2) 0.027(2) 0.035(2) 0.0078(18) 0.0043(17) 0.0016(17)
C22 0.047(3) 0.031(2) 0.022(2) 0.0002(18) 0.0079(18) 0.0056(19)
C13 0.039(2) 0.041(3) 0.049(3) 0.023(2) 0.020(2) 0.010(2)
C18 0.035(2) 0.028(2) 0.028(2) 0.0005(17) 0.0012(17) 0.0004(17)
C17 0.042(2) 0.027(2) 0.035(3) -0.0029(19) -0.0053(19) 0.0053(19)
C6 0.0517(7) 0.0329(6) 0.0355(7) 0.0051(5) -0.0175(5) -0.0089(5)
C25 0.0272(19) 0.022(2) 0.031(2) -0.0007(17) -0.0006(16) 0.0004(16)
O6 0.0331(15) 0.0284(16) 0.0272(16) -0.0005(12) -0.0019(12) -0.0062(12)
S2A 0.0646(10) 0.0412(10) 0.0347(7) -0.0060(7) -0.0027(7) -0.0148(7)
C21 0.0646(10) 0.0412(10) 0.0347(7) -0.0060(7) -0.0027(7) -0.0148(7)
N1 0.0324(17) 0.0243(18) 0.0245(18) -0.0014(14) 0.0037(14) 0.0030(14)
C24 0.0271(19) 0.021(2) 0.033(2) 0.0089(17) -0.0062(16) -0.0046(16)
C37 0.027(2) 0.026(2) 0.048(3) 0.008(2) -0.0051(19) -0.0038(17)
C4 0.029(2) 0.030(2) 0.047(3) 0.011(2) 0.0005(19) -0.0065(17)
C31 0.0646(10) 0.0412(10) 0.0347(7) -0.0060(7) -0.0027(7) -0.0148(7)
C20 0.0646(10) 0.0412(10) 0.0347(7) -0.0060(7) -0.0027(7) -0.0148(7)
C19 0.0646(10) 0.0412(10) 0.0347(7) -0.0060(7) -0.0027(7) -0.0148(7)
C11 0.026(2) 0.083(5) 0.118(6) 0.032(4) 0.002(3) -0.010(3)
O2 0.0358(16) 0.0350(18) 0.0289(16) 0.0074(13) -0.0016(12) -0.0092(13)

loop_
_atom_type_symbol
_atom_type_description
_atom_type_scat_dispersion_real
_atom_type_scat_dispersion_imag
_atom_type_scat_source
C C 0.0033 0.0016 'International Tables Vol C Tables 4.2.6.8 and 6.1.1.4'
H H 0.0000 0.0000 'International Tables Vol C Tables 4.2.6.8 and 6.1.1.4'
N N 0.0061 0.0033 'International Tables Vol C Tables 4.2.6.8 and 6.1.1.4'
O O 0.0106 0.0060 'International Tables Vol C Tables 4.2.6.8 and 6.1.1.4'
F F 0.0171 0.0103 'International Tables Vol C Tables 4.2.6.8 and 6.1.1.4'
S S 0.1246 0.1234 'International Tables Vol C Tables 4.2.6.8 and 6.1.1.4'
Pr Pr -0.2180 2.8214 'International Tables Vol C Tables 4.2.6.8 and 6.1.1.4'

loop_
_geom_angle_atom_site_label_1
_geom_angle_atom_site_label_2
_geom_angle_atom_site_label_3
_geom_angle
O4 Pr1 O3 69.82(10)
O4 Pr1 O5 137.95(9)
O4 Pr1 N2 78.92(10)
O4 Pr1 O6 78.19(10)
O4 Pr1 N1 110.58(10)
O3 Pr1 N2 109.23(10)
O3 Pr1 N1 74.40(10)
O1 Pr1 O4 138.21(10)
O1 Pr1 O3 75.96(10)
O1 Pr1 O5 82.95(10)
O1 Pr1 N2 136.29(10)
O1 Pr1 O6 120.38(10)
O1 Pr1 N1 81.53(10)
O5 Pr1 O3 147.12(9)
O5 Pr1 N2 70.12(10)
O5 Pr1 N1 77.80(10)
N2 Pr1 N1 59.96(11)
O6 Pr1 O3 142.30(10)
O6 Pr1 O5 70.46(9)
O6 Pr1 N2 82.76(10)
O6 Pr1 N1 137.57(10)
O2 Pr1 O4 81.46(10)
O2 Pr1 O3 83.15(10)
O2 Pr1 O1 71.15(10)
O2 Pr1 O5 113.64(11)
O2 Pr1 N2 151.16(10)
O2 Pr1 O6 72.65(10)
O2 Pr1 N1 148.14(10)
C23 S3 C5 91.3(3)
C23 C7A H7A 123.7
C5 C7A H7A 123.7
C5 C7A C23 112.6(17)
C19 S2 C31 92.6(3)
C31 C21A H21A 125.5
C31 C21A C19 109.0(14)
C19 C21A H21A 125.5
C1 S1 C35 90.9(2)
C35 C3A H3A 125.3
C1 C3A H3A 125.3
C1 C3A C35 109.4(15)
F9 C26 C25 114.5(3)
F7 C26 F9 107.1(4)
F7 C26 F8 106.9(3)
F7 C26 C25 111.1(4)
F8 C26 F9 106.5(4)
F8 C26 C25 110.4(4)
C32 O4 Pr1 137.1(3)
N3 C28 C27 115.1(4)
N3 C28 C13 122.2(4)
C13 C28 C27 122.7(4)
C33 O3 Pr1 132.5(3)
C37 O1 Pr1 131.4(3)
C10 C9 H9 120.8
C27 C9 H9 120.8
C27 C9 C10 118.4(5)
C25 O5 Pr1 132.7(3)
N3 N2 Pr1 111.7(2)
C29 N2 Pr1 124.0(3)
C29 N2 N3 122.0(3)
N2 N3 C28 119.3(4)
O4 C32 C22 123.6(4)
O4 C32 C31 116.5(4)
C22 C32 C31 119.8(4)
C12 N4 C27 116.2(5)
N4 C12 H12 118.0
N4 C12 C11 124.0(5)
C11 C12 H12 118.0
N2 C29 C14 120.0(4)
N2 C29 C30 115.3(4)
C14 C29 C30 124.7(4)
C16 C15 H15 120.7
C30 C15 H15 120.7
C30 C15 C16 118.6(4)
C2 S1A C35 90.2(4)
C35 C3 H3 123.1
C2 C3 H3 123.1
C2 C3 C35 113.7(6)
C7A C23 S3A 111.0(11)
C7 C23 S3 109.1(4)
C7 C23 C24 130.8(5)
C24 C23 S3 120.1(4)
C24 C23 C7A 131.2(10)
C24 C23 S3A 117.7(7)
C3A C35 S1A 112.2(9)
C3 C35 S1 108.8(4)
C3 C35 C36 134.0(5)
C36 C35 S1 117.3(3)
C36 C35 C3A 126.4(9)
C36 C35 S1A 121.4(4)
C23 S3A C6 89.2(8)
C23 C7 H7 123.0
C6 C7 C23 113.9(6)
C6 C7 H7 123.0
O3 C33 C34 113.0(4)
O3 C33 C22 129.0(4)
C22 C33 C34 118.0(4)
S3 C5 H5A 123.2
C7A C5 H5B 128.3
C6 C5 S3 113.5(4)
C6 C5 C7A 103.4(10)
C6 C5 H5A 123.2
C6 C5 H5B 128.3
C9 C10 H10 120.5
C9 C10 C11 118.9(6)
C11 C10 H10 120.5
C9 C27 C28 121.5(4)
N4 C27 C28 114.7(4)
N4 C27 C9 123.9(5)
S1 C1 H1A 122.7
C3A C1 H1B 127.7
C2 C1 S1 114.6(4)
C2 C1 C3A 104.6(9)
C2 C1 H1A 122.7
C2 C1 H1B 127.7
C29 C14 H14 120.7
C13 C14 C29 118.6(4)
C13 C14 H14 120.7
C25 C8 H8 118.8
C25 C8 C24 122.3(4)
C24 C8 H8 118.8
S1A C2 H2B 118.8
C3 C2 H2A 124.1
C1 C2 S1A 122.3(5)
C1 C2 C3 111.9(5)
C1 C2 H2B 118.8
C1 C2 H2A 124.1
C15 C16 H16 120.3
C17 C16 C15 119.4(4)
C17 C16 H16 120.3
F2 C38 C37 111.0(4)
F1 C38 F2 107.7(5)
F1 C38 F3 105.7(5)
F1 C38 C37 114.8(5)
F3 C38 F2 104.1(5)
F3 C38 C37 112.7(5)
F6 C34 C33 110.2(4)
F5 C34 F6 106.8(4)
F5 C34 C33 111.2(4)
F5 C34 F4 107.3(4)
F4 C34 F6 107.7(4)
F4 C34 C33 113.2(4)
C15 C30 C29 121.9(4)
N1 C30 C29 115.7(4)
N1 C30 C15 122.4(4)
C4 C36 C35 119.9(4)
O2 C36 C35 116.9(4)
O2 C36 C4 123.2(4)
C32 C22 H22 118.9
C33 C22 C32 122.3(4)
C33 C22 H22 118.9
C28 C13 H13 121.0
C14 C13 C28 117.9(4)
C14 C13 H13 121.0
C17 C18 H18 118.6
N1 C18 H18 118.6
N1 C18 C17 122.7(4)
C16 C17 C18 118.9(4)
C16 C17 H17 120.6
C18 C17 H17 120.6
S3A C6 H6B 118.2
C7 C6 H6A 124.0
C5 C6 S3A 123.7(6)
C5 C6 C7 112.0(5)
C5 C6 H6B 118.2
C5 C6 H6A 124.0
O5 C25 C26 112.7(3)
O5 C25 C8 129.4(4)
C8 C25 C26 117.9(4)
C24 O6 Pr1 138.2(3)
C20 S2A C31 93.8(5)
C31 C21 H21 127.7
C20 C21 H21 127.7
C20 C21 C31 104.6(8)
C30 N1 Pr1 122.2(3)
C18 N1 Pr1 119.7(3)
C18 N1 C30 117.9(4)
C8 C24 C23 119.7(4)
O6 C24 C23 116.3(4)
O6 C24 C8 124.1(4)
O1 C37 C38 112.8(4)
O1 C37 C4 129.3(4)
C4 C37 C38 117.9(4)
C36 C4 H4 118.6
C37 C4 C36 122.9(4)
C37 C4 H4 118.6
C21A C31 C32 126.0(9)
C21A C31 S2A 110.2(9)
C32 C31 S2 118.5(4)
C32 C31 S2A 123.5(5)
C32 C31 C21 130.7(6)
C21 C31 S2 110.6(5)
S2A C20 H20A 120.0
C21 C20 H20 122.1
C19 C20 S2A 119.9(5)
C19 C20 C21 115.9(6)
C19 C20 H20A 120.0
C19 C20 H20 122.1
S2 C19 H19 122.1
C21A C19 H19A 127.0
C20 C19 S2 115.7(4)
C20 C19 C21A 106.0(9)
C20 C19 H19 122.1
C20 C19 H19A 127.0
C12 C11 C10 118.5(6)
C12 C11 H11 120.7
C10 C11 H11 120.7
C36 O2 Pr1 138.2(3)

loop_
_geom_bond_atom_site_label_1
_geom_bond_atom_site_label_2
_geom_bond_distance
Pr1 O4 2.416(3)
Pr1 O3 2.438(3)
Pr1 O1 2.415(3)
Pr1 O5 2.426(3)
Pr1 N2 2.623(3)
Pr1 O6 2.420(3)
Pr1 N1 2.667(3)
Pr1 O2 2.399(3)
S3 C23 1.699(5)
S3 C5 1.718(5)
C7A H7A 0.9300
C7A C23 1.48(2)
C7A C5 1.46(2)
S2 C31 1.687(6)
S2 C19 1.655(5)
C21A H21A 0.9300
C21A C31 1.469(19)
C21A C19 1.499(18)
S1 C35 1.713(5)
S1 C1 1.688(5)
C3A H3A 0.9300
C3A C35 1.488(19)
C3A C1 1.482(19)
F2 C38 1.315(7)
F9 C26 1.341(5)
C26 F7 1.335(5)
C26 F8 1.338(5)
C26 C25 1.529(6)
F6 C34 1.335(5)
F1 C38 1.308(7)
F5 C34 1.327(6)
O4 C32 1.269(5)
C28 N3 1.336(5)
C28 C27 1.497(7)
C28 C13 1.389(7)
O3 C33 1.260(5)
O1 C37 1.266(5)
C9 H9 0.9300
C9 C10 1.379(7)
C9 C27 1.366(7)
O5 C25 1.269(5)
N2 N3 1.331(5)
N2 C29 1.331(6)
C32 C22 1.419(6)
C32 C31 1.470(6)
N4 C12 1.340(7)
N4 C27 1.347(6)
C12 H12 0.9300
C12 C11 1.363(9)
C29 C14 1.408(6)
C29 C30 1.484(6)
C15 H15 0.9300
C15 C16 1.394(7)
C15 C30 1.384(6)
S1A C35 1.650(9)
S1A C2 1.636(8)
C3 H3 0.9300
C3 C35 1.430(8)
C3 C2 1.348(8)
C23 S3A 1.643(14)
C23 C7 1.393(8)
C23 C24 1.464(6)
C35 C36 1.459(6)
S3A C6 1.678(17)
C7 H7 0.9300
C7 C6 1.389(6)
C33 C34 1.545(6)
C33 C22 1.376(6)
C5 H5A 0.9300
C5 H5B 0.9300
C5 C6 1.302(8)
C10 H10 0.9300
C10 C11 1.384(8)
C1 H1A 0.9300
C1 H1B 0.9300
C1 C2 1.339(7)
F3 C38 1.309(8)
F4 C34 1.333(5)
C14 H14 0.9300
C14 C13 1.366(7)
C8 H8 0.9300
C8 C25 1.378(5)
C8 C24 1.413(6)
C2 H2B 0.9300
C2 H2A 0.9300
C16 H16 0.9300
C16 C17 1.366(7)
C38 C37 1.530(7)
C30 N1 1.351(5)
C36 C4 1.422(6)
C36 O2 1.255(5)
C22 H22 0.9300
C13 H13 0.9300
C18 H18 0.9300
C18 C17 1.388(6)
C18 N1 1.345(5)
C17 H17 0.9300
C6 H6B 0.9300
C6 H6A 0.9300
O6 C24 1.257(5)
S2A C31 1.619(10)
S2A C20 1.606(8)
C21 H21 0.9300
C21 C31 1.552(12)
C21 C20 1.424(11)
C37 C4 1.371(7)
C4 H4 0.9300
C20 H20A 0.9300
C20 H20 0.9300
C20 C19 1.312(8)
C19 H19 0.9300
C19 H19A 0.9300
C11 H11 0.9300

loop_
_geom_torsion_atom_site_label_1
_geom_torsion_atom_site_label_2
_geom_torsion_atom_site_label_3
_geom_torsion_atom_site_label_4
_geom_torsion
Pr1 O4 C32 C22 -16.4(7)
Pr1 O4 C32 C31 164.8(3)
Pr1 O3 C33 C34 -162.0(3)
Pr1 O3 C33 C22 19.5(7)
Pr1 O1 C37 C38 158.9(3)
Pr1 O1 C37 C4 -22.2(7)
Pr1 O5 C25 C26 -161.9(3)
Pr1 O5 C25 C8 17.9(7)
Pr1 N2 N3 C28 164.6(3)
Pr1 N2 C29 C14 -161.8(3)
Pr1 N2 C29 C30 18.2(5)
Pr1 O6 C24 C23 173.4(3)
Pr1 O6 C24 C8 -7.0(7)
S3 C23 C7 C6 3.1(6)
S3 C23 C24 C8 175.0(3)
S3 C23 C24 O6 -5.3(6)
S3 C5 C6 C7 3.6(6)
C7A C23 S3A C6 -2.0(14)
C7A C23 C24 C8 172.6(12)
C7A C23 C24 O6 -7.7(13)
C7A C5 C6 S3A -4.0(19)
S1 C35 C36 C4 168.8(4)
S1 C35 C36 O2 -9.4(6)
S1 C1 C2 C3 -1.6(7)
C3A C35 C36 C4 175.4(11)
C3A C35 C36 O2 -2.9(11)
C3A C1 C2 S1A 12.5(12)
F2 C38 C37 O1 -60.4(7)
F2 C38 C37 C4 120.6(6)
F9 C26 C25 O5 -171.8(4)
F9 C26 C25 C8 8.4(6)
F7 C26 C25 O5 -50.4(5)
F7 C26 C25 C8 129.8(4)
F1 C38 C37 O1 177.1(5)
F1 C38 C37 C4 -1.9(8)
O4 C32 C22 C33 -3.8(7)
O4 C32 C31 S2 -15.5(6)
O4 C32 C31 C21A -8(2)
O4 C32 C31 S2A 166.0(5)
O4 C32 C31 C21 158.3(7)
O3 C33 C34 F6 -68.8(5)
O3 C33 C34 F5 49.6(5)
O3 C33 C34 F4 170.5(4)
O3 C33 C22 C32 1.6(7)
F8 C26 C25 O5 68.0(5)
F8 C26 C25 C8 -111.8(4)
O1 C37 C4 C36 2.7(8)
C9 C10 C11 C12 0.0(11)
N2 C29 C14 C13 -0.3(7)
N2 C29 C30 C15 171.8(4)
N2 C29 C30 N1 -6.7(5)
N3 C28 C27 C9 3.1(6)
N3 C28 C27 N4 -176.2(4)
N3 C28 C13 C14 0.3(7)
N3 N2 C29 C14 -0.3(6)
N3 N2 C29 C30 179.7(3)
N4 C12 C11 C10 -1.8(11)
C12 N4 C27 C28 178.1(5)
C12 N4 C27 C9 -1.2(8)
C29 N2 N3 C28 1.0(6)
C29 C14 C13 C28 0.3(7)
C29 C30 N1 Pr1 -7.0(5)
C29 C30 N1 C18 178.0(4)
C15 C16 C17 C18 -0.4(7)
C15 C30 N1 Pr1 174.5(3)
C15 C30 N1 C18 -0.5(6)
S1A C35 C36 C4 -4.2(8)
S1A C35 C36 O2 177.6(5)
C3 C35 C36 C4 -12.9(9)
C3 C35 C36 O2 168.8(6)
C23 S3 C5 C6 -1.6(4)
C23 C7A C5 C6 2.0(16)
C23 S3A C6 C5 3.9(18)
C23 C7 C6 C5 -4.4(7)
C35 S1 C1 C2 0.0(4)
C35 C3A C1 C2 -9.0(14)
C35 S1A C2 C1 -9.6(7)
C35 C3 C2 C1 2.8(8)
C35 C36 C4 C37 -171.2(4)
C35 C36 O2 Pr1 -177.6(3)
S3A C23 C24 C8 -10.5(14)
S3A C23 C24 O6 169.1(13)
C7 C23 C24 C8 -5.3(8)
C7 C23 C24 O6 174.3(5)
C5 S3 C23 C7 -0.9(4)
C5 S3 C23 C24 178.9(4)
C5 C7A C23 S3A 0.4(16)
C5 C7A C23 C24 177.4(8)
C10 C9 C27 C28 -179.7(5)
C10 C9 C27 N4 -0.4(8)
C27 C28 N3 N2 179.3(4)
C27 C28 C13 C14 180.0(4)
C27 C9 C10 C11 1.0(10)
C27 N4 C12 C11 2.3(9)
C1 S1 C35 C3 1.5(5)
C1 S1 C35 C36 -179.8(4)
C1 C3A C35 S1A 3.4(14)
C1 C3A C35 C36 -176.1(8)
F3 C38 C37 O1 56.0(6)
F3 C38 C37 C4 -123.0(5)
C14 C29 C30 C15 -8.2(7)
C14 C29 C30 N1 173.3(4)
C2 S1A C35 C3A 2.6(9)
C2 S1A C35 C36 -177.9(5)
C2 C3 C35 S1 -2.8(7)
C2 C3 C35 C36 178.8(5)
C16 C15 C30 C29 -178.7(4)
C16 C15 C30 N1 -0.3(7)
C38 C37 C4 C36 -178.5(5)
C34 C33 C22 C32 -176.8(4)
C30 C29 C14 C13 179.6(4)
C30 C15 C16 C17 0.8(7)
C22 C32 C31 S2 165.7(4)
C22 C32 C31 C21A 173(2)
C22 C32 C31 S2A -12.9(8)
C22 C32 C31 C21 -20.6(9)
C22 C33 C34 F6 109.9(5)
C22 C33 C34 F5 -131.8(4)
C22 C33 C34 F4 -10.9(6)
C13 C28 N3 N2 -1.0(6)
C13 C28 C27 C9 -176.5(5)
C13 C28 C27 N4 4.2(6)
C17 C18 N1 Pr1 -174.2(3)
C17 C18 N1 C30 0.9(6)
C25 C8 C24 C23 175.0(4)
C25 C8 C24 O6 -4.7(7)
S2A C20 C19 C21A 7.8(18)
C21 C20 C19 S2 -5.6(9)
N1 C18 C17 C16 -0.4(7)
C24 C23 S3A C6 -179.5(6)
C24 C23 C7 C6 -176.6(5)
C24 C8 C25 C26 178.5(4)
C24 C8 C25 O5 -1.2(7)
C4 C36 O2 Pr1 4.2(7)
C31 S2 C19 C20 0.1(5)
C31 C21A C19 C20 -10(3)
C31 C32 C22 C33 174.9(4)
C31 S2A C20 C19 -2.3(7)
C31 C21 C20 C19 8.4(10)
C20 S2A C31 C21A -4.4(18)
C20 S2A C31 C32 -179.1(5)
C20 C21 C31 S2 -7.9(9)
C20 C21 C31 C32 177.9(5)
C19 S2 C31 C32 179.7(4)
C19 S2 C31 C21 4.7(6)
C19 C21A C31 C32 -176.3(11)
C19 C21A C31 S2A 9(3)
O2 C36 C4 C37 7.0(7)
